data_4117501
loop_
_publ_author_name
'Donald J. Knobloch'
'Scott P. Semproni'
'Emil Lobkovsky'
'Paul J. Chirik'

_publ_section_title
;
 Studies into the Mechanism of CO-Induced N2 Cleavage Promoted by an
 Ansa-Hafnocene Complex and C-C Bond Formation from an Observed
 Intermediate
;
_journal_name_full 'Journal of the American Chemical Society'
_journal_page_first 3377
_journal_page_last 3386
_journal_paper_doi 10.1021/ja208562d
_journal_volume 134
_journal_year 2012
_chemical_formula_sum 'C52 H78 Hf2 N4 O4 Si2'
_chemical_formula_weight 1236.34
_chemical_name_systematic
;
 ?
;
_space_group_IT_number 2
_symmetry_cell_setting triclinic
_symmetry_space_group_name_Hall '-P 1'
_symmetry_space_group_name_H-M 'P -1'
_atom_sites_solution_hydrogens geom
_atom_sites_solution_primary direct
_atom_sites_solution_secondary difmap
_audit_creation_method SHELXL-97
_cell_angle_alpha 83.601(2)
_cell_angle_beta 77.383(2)
_cell_angle_gamma 87.862(2)
_cell_formula_units_Z 2
_cell_length_a 11.2354(4)
_cell_length_b 13.7569(4)
_cell_length_c 20.0187(10)
_cell_measurement_reflns_used 9068
_cell_measurement_temperature 100(2)
_cell_measurement_theta_max 66.36
_cell_measurement_theta_min 3.24
_cell_volume 3000.4(2)
_computing_cell_refinement 'Bruker SAINT'
_computing_data_collection 'Bruker APEX2'
_computing_data_reduction 'Bruker SAINT'
_computing_molecular_graphics 'ORTEP3 (Farraguia, 1994)'
_computing_structure_refinement 'SHELXL-97 (Sheldrick, 2008)'
_computing_structure_solution 'SIR92 (Giacavazzo, 1993)'
_diffrn_ambient_temperature 100(2)
_diffrn_measured_fraction_theta_full 'ACTA 50'
_diffrn_measured_fraction_theta_max 0.924
_diffrn_measurement_device_type 'Bruker APEX II CCD'
_diffrn_measurement_method 'phi and omega scans'
_diffrn_radiation_monochromator graphite
_diffrn_radiation_source 'fine-focus sealed tube'
_diffrn_radiation_type CuK\a
_diffrn_radiation_wavelength 1.54178
_diffrn_reflns_av_R_equivalents 0.0248
_diffrn_reflns_av_sigmaI/netI 0.0280
_diffrn_reflns_limit_h_max 13
_diffrn_reflns_limit_h_min -13
_diffrn_reflns_limit_k_max 16
_diffrn_reflns_limit_k_min -16
_diffrn_reflns_limit_l_max 23
_diffrn_reflns_limit_l_min -16
_diffrn_reflns_number 26925
_diffrn_reflns_theta_full 'ACTA 50'
_diffrn_reflns_theta_max 66.61
_diffrn_reflns_theta_min 3.23
_exptl_absorpt_coefficient_mu 6.971
_exptl_absorpt_correction_T_max 0.7528
_exptl_absorpt_correction_T_min 0.6249
_exptl_absorpt_correction_type multi-scan
_exptl_absorpt_process_details 'SADABS V2008/1 (Bruker AXS)'
_exptl_crystal_colour colourless
_exptl_crystal_density_diffrn 1.368
_exptl_crystal_description irregular
_exptl_crystal_F_000 1244
_exptl_crystal_size_max 0.1
_exptl_crystal_size_mid 0.08
_exptl_crystal_size_min 0.05
_platon_squeeze_details
;
The unit cell contained two molecules of toluene which
were treated as a diffuse contribution to the overall scattering
through the use of PLATON/SQUEEZE.
;
_refine_diff_density_max 1.328
_refine_diff_density_min -0.604
_refine_diff_density_rms 0.081
_refine_ls_extinction_method none
_refine_ls_goodness_of_fit_ref 1.036
_refine_ls_hydrogen_treatment constr
_refine_ls_matrix_type full
_refine_ls_number_parameters 601
_refine_ls_number_reflns 9819
_refine_ls_number_restraints 0
_refine_ls_restrained_S_all 1.036
_refine_ls_R_factor_all 0.0307
_refine_ls_R_factor_gt 0.0262
_refine_ls_shift/su_max 0.001
_refine_ls_shift/su_mean 0.000
_refine_ls_structure_factor_coef Fsqd
_refine_ls_weighting_details 'calc w=1/[\s^2^(Fo^2^)+(0.0394P)^2^+1.8259P] where P=(Fo^2^+2Fc^2^)/3'
_refine_ls_weighting_scheme calc
_refine_ls_wR_factor_gt 0.0659
_refine_ls_wR_factor_ref 0.0680
_reflns_number_gt 8677
_reflns_number_total 9819
_reflns_threshold_expression >2\s(I)
_cod_data_source_file ja208562d_si_002_4.cif
_cod_data_source_block sps58
_cod_database_code 4117501

loop_
_symmetry_equiv_pos_as_xyz
'x, y, z'
'-x, -y, -z'

loop_
_atom_site_label
_atom_site_type_symbol
_atom_site_fract_x
_atom_site_fract_y
_atom_site_fract_z
_atom_site_U_iso_or_equiv
_atom_site_adp_type
_atom_site_occupancy
_atom_site_symmetry_multiplicity
_atom_site_calc_flag
_atom_site_refinement_flags
C1 C 0.2522(3) 0.2606(2) 0.23654(16) 0.0247(7) Uani 1 1 d .
C2 C 0.2718(3) 0.1803(2) 0.29048(17) 0.0244(7) Uani 1 1 d .
C3 C 0.3352(3) 0.0591(3) 0.04347(18) 0.0378(9) Uani 1 1 d .
C4 C 0.3620(3) 0.1569(3) 0.05458(17) 0.0330(8) Uani 1 1 d .
C5 C 0.4446(3) 0.1504(3) 0.09873(19) 0.0358(8) Uani 1 1 d .
C6 C 0.4650(3) 0.0502(3) 0.11911(19) 0.0368(8) Uani 1 1 d .
C7 C 0.3979(3) -0.0062(3) 0.08587(19) 0.0372(9) Uani 1 1 d .
C8 C 0.4012(4) -0.1165(3) 0.0924(2) 0.0466(10) Uani 1 1 d .
H8A H 0.4767 -0.1391 0.0633 0.070 Uiso 1 1 calc R
H8B H 0.3309 -0.1402 0.0777 0.070 Uiso 1 1 calc R
H8C H 0.3982 -0.1418 0.1404 0.070 Uiso 1 1 calc R
C9 C 0.3229(4) 0.2533(3) 0.0209(2) 0.0442(9) Uani 1 1 d .
H9A H 0.3166 0.3035 0.0526 0.066 Uiso 1 1 calc R
H9B H 0.2434 0.2459 0.0095 0.066 Uiso 1 1 calc R
H9C H 0.3833 0.2729 -0.0213 0.066 Uiso 1 1 calc R
C10 C 0.5087(4) 0.2367(3) 0.1136(2) 0.0430(9) Uani 1 1 d .
H10A H 0.5501 0.2726 0.0701 0.065 Uiso 1 1 calc R
H10B H 0.5688 0.2140 0.1409 0.065 Uiso 1 1 calc R
H10C H 0.4489 0.2800 0.1394 0.065 Uiso 1 1 calc R
C11 C 0.5487(4) 0.0102(3) 0.1650(2) 0.0470(10) Uani 1 1 d .
H11A H 0.5223 0.0345 0.2102 0.071 Uiso 1 1 calc R
H11B H 0.6322 0.0315 0.1444 0.071 Uiso 1 1 calc R
H11C H 0.5463 -0.0614 0.1705 0.071 Uiso 1 1 calc R
C12 C 0.1665(5) 0.1175(4) -0.0617(2) 0.0604(13) Uani 1 1 d .
H12A H 0.1191 0.1732 -0.0427 0.091 Uiso 1 1 calc R
H12B H 0.1198 0.0849 -0.0886 0.091 Uiso 1 1 calc R
H12C H 0.2435 0.1408 -0.0915 0.091 Uiso 1 1 calc R
C13 C 0.1987(4) -0.0981(3) -0.0138(2) 0.0538(12) Uani 1 1 d .
H13A H 0.2811 -0.1163 -0.0373 0.081 Uiso 1 1 calc R
H13B H 0.1424 -0.1015 -0.0445 0.081 Uiso 1 1 calc R
H13C H 0.1725 -0.1433 0.0279 0.081 Uiso 1 1 calc R
C14 C 0.0889(3) 0.0417(3) 0.09373(18) 0.0358(8) Uani 1 1 d .
C15 C 0.0502(3) 0.1296(3) 0.12384(18) 0.0332(8) Uani 1 1 d .
H15 H 0.0538 0.1935 0.1001 0.040 Uiso 1 1 calc R
C16 C 0.0053(3) 0.1053(3) 0.19578(18) 0.0303(7) Uani 1 1 d .
H16 H -0.0260 0.1505 0.2281 0.036 Uiso 1 1 calc R
C17 C 0.0146(3) 0.0034(3) 0.21120(17) 0.0289(7) Uani 1 1 d .
C18 C 0.0716(3) -0.0338(3) 0.14935(18) 0.0315(8) Uani 1 1 d .
H18 H 0.0954 -0.1003 0.1453 0.038 Uiso 1 1 calc R
C19 C -0.0446(3) -0.0569(2) 0.27760(17) 0.0284(7) Uani 1 1 d .
C20 C -0.0312(3) -0.0101(2) 0.34083(17) 0.0305(7) Uani 1 1 d .
H20A H 0.0552 -0.0097 0.3428 0.046 Uiso 1 1 calc R
H20B H -0.0772 -0.0476 0.3823 0.046 Uiso 1 1 calc R
H20C H -0.0628 0.0573 0.3381 0.046 Uiso 1 1 calc R
C21 C 0.0074(3) -0.1622(3) 0.28010(19) 0.0361(8) Uani 1 1 d .
H21A H -0.0115 -0.1945 0.2425 0.054 Uiso 1 1 calc R
H21B H -0.0293 -0.1986 0.3243 0.054 Uiso 1 1 calc R
H21C H 0.0960 -0.1605 0.2751 0.054 Uiso 1 1 calc R
C22 C -0.1818(3) -0.0622(3) 0.2775(2) 0.0374(8) Uani 1 1 d .
H22A H -0.2175 0.0039 0.2769 0.056 Uiso 1 1 calc R
H22B H -0.2233 -0.1023 0.3190 0.056 Uiso 1 1 calc R
H22C H -0.1915 -0.0916 0.2367 0.056 Uiso 1 1 calc R
C23 C 0.0589(3) 0.4044(3) 0.37949(18) 0.0282(7) Uani 1 1 d .
C24 C 0.1118(3) 0.4670(2) 0.41571(18) 0.0270(7) Uani 1 1 d .
C25 C 0.1549(3) 0.4087(2) 0.47007(17) 0.0257(7) Uani 1 1 d .
C26 C 0.1283(3) 0.3085(2) 0.46464(17) 0.0253(7) Uani 1 1 d .
C27 C 0.0673(3) 0.3075(2) 0.40955(17) 0.0241(7) Uani 1 1 d .
C28 C -0.0019(3) 0.4359(3) 0.32024(18) 0.0338(8) Uani 1 1 d .
H28A H -0.0862 0.4564 0.3382 0.051 Uiso 1 1 calc R
H28B H -0.0015 0.3810 0.2929 0.051 Uiso 1 1 calc R
H28C H 0.0427 0.4907 0.2912 0.051 Uiso 1 1 calc R
C29 C 0.1161(3) 0.5769(2) 0.40050(19) 0.0320(8) Uani 1 1 d .
H29A H 0.2003 0.5969 0.3805 0.048 Uiso 1 1 calc R
H29B H 0.0863 0.6070 0.4433 0.048 Uiso 1 1 calc R
H29C H 0.0645 0.5982 0.3678 0.048 Uiso 1 1 calc R
C30 C 0.1470(3) 0.2185(3) 0.51125(18) 0.0314(7) Uani 1 1 d .
H30A H 0.0680 0.1961 0.5392 0.047 Uiso 1 1 calc R
H30B H 0.2000 0.2338 0.5415 0.047 Uiso 1 1 calc R
H30C H 0.1853 0.1668 0.4835 0.047 Uiso 1 1 calc R
C31 C 0.0154(3) 0.2178(3) 0.39117(19) 0.0318(8) Uani 1 1 d .
H31A H -0.0682 0.2087 0.4180 0.048 Uiso 1 1 calc R
H31B H 0.0655 0.1606 0.4015 0.048 Uiso 1 1 calc R
H31C H 0.0149 0.2256 0.3420 0.048 Uiso 1 1 calc R
C32 C 0.2746(4) 0.3778(3) 0.5995(2) 0.0412(9) Uani 1 1 d .
H32A H 0.3126 0.3132 0.5931 0.062 Uiso 1 1 calc R
H32B H 0.1904 0.3699 0.6258 0.062 Uiso 1 1 calc R
H32C H 0.3207 0.4139 0.6248 0.062 Uiso 1 1 calc R
C33 C 0.2777(3) 0.5801(3) 0.5213(2) 0.0339(8) Uani 1 1 d .
H33A H 0.3353 0.5926 0.5496 0.051 Uiso 1 1 calc R
H33B H 0.1960 0.6026 0.5428 0.051 Uiso 1 1 calc R
H33C H 0.3032 0.6154 0.4753 0.051 Uiso 1 1 calc R
C34 C 0.4048(3) 0.4102(3) 0.44575(19) 0.0293(8) Uani 1 1 d .
C35 C 0.4382(3) 0.3104(3) 0.43692(19) 0.0291(7) Uani 1 1 d .
H35 H 0.4153 0.2566 0.4710 0.035 Uiso 1 1 calc R
C36 C 0.5100(3) 0.3031(3) 0.37053(19) 0.0316(8) Uani 1 1 d .
C37 C 0.5139(3) 0.3975(3) 0.3355(2) 0.0337(8) Uani 1 1 d .
H37 H 0.5528 0.4146 0.2887 0.040 Uiso 1 1 calc R
C38 C 0.4502(3) 0.4634(3) 0.38132(19) 0.0313(8) Uani 1 1 d .
H38 H 0.4399 0.5318 0.3704 0.038 Uiso 1 1 calc R
C39 C 0.5868(3) 0.2149(3) 0.3466(2) 0.0381(9) Uani 1 1 d .
C40 C 0.7163(3) 0.2323(3) 0.3568(3) 0.0537(13) Uani 1 1 d .
H40A H 0.7489 0.2922 0.3287 0.081 Uiso 1 1 calc R
H40B H 0.7694 0.1767 0.3429 0.081 Uiso 1 1 calc R
H40C H 0.7127 0.2390 0.4055 0.081 Uiso 1 1 calc R
C41 C 0.5407(3) 0.1196(3) 0.3889(2) 0.0438(10) Uani 1 1 d .
H41A H 0.5406 0.1239 0.4374 0.066 Uiso 1 1 calc R
H41B H 0.5942 0.0655 0.3723 0.066 Uiso 1 1 calc R
H41C H 0.4576 0.1080 0.3841 0.066 Uiso 1 1 calc R
C42 C 0.5932(3) 0.2083(3) 0.2701(2) 0.0439(10) Uani 1 1 d .
H42A H 0.5122 0.1939 0.2633 0.066 Uiso 1 1 calc R
H42B H 0.6507 0.1561 0.2542 0.066 Uiso 1 1 calc R
H42C H 0.6209 0.2708 0.2438 0.066 Uiso 1 1 calc R
C43 C 0.2915(3) -0.0035(2) 0.28667(17) 0.0263(7) Uani 1 1 d .
C44 C 0.3361(3) -0.1358(3) 0.3692(2) 0.0370(8) Uani 1 1 d .
C45 C 0.2140(4) -0.1674(3) 0.4171(2) 0.0524(11) Uani 1 1 d .
H45A H 0.1857 -0.1178 0.4487 0.079 Uiso 1 1 calc R
H45B H 0.2252 -0.2301 0.4436 0.079 Uiso 1 1 calc R
H45C H 0.1533 -0.1744 0.3895 0.079 Uiso 1 1 calc R
C46 C 0.3737(4) -0.2060(3) 0.3146(2) 0.0520(11) Uani 1 1 d .
H46A H 0.3107 -0.2062 0.2876 0.078 Uiso 1 1 calc R
H46B H 0.3834 -0.2721 0.3369 0.078 Uiso 1 1 calc R
H46C H 0.4512 -0.1852 0.2842 0.078 Uiso 1 1 calc R
C47 C 0.4329(5) -0.1371(3) 0.4112(3) 0.0570(12) Uani 1 1 d .
H47A H 0.5111 -0.1177 0.3809 0.086 Uiso 1 1 calc R
H47B H 0.4406 -0.2032 0.4340 0.086 Uiso 1 1 calc R
H47C H 0.4096 -0.0911 0.4461 0.086 Uiso 1 1 calc R
C48 C 0.2812(3) 0.4442(2) 0.23127(18) 0.0309(8) Uani 1 1 d .
C49 C 0.3130(5) 0.5807(3) 0.1461(2) 0.0554(12) Uani 1 1 d .
C50 C 0.3139(8) 0.5936(4) 0.0699(3) 0.099(3) Uani 1 1 d .
H50A H 0.3736 0.5482 0.0462 0.148 Uiso 1 1 calc R
H50B H 0.3360 0.6610 0.0511 0.148 Uiso 1 1 calc R
H50C H 0.2327 0.5801 0.0630 0.148 Uiso 1 1 calc R
C51 C 0.4376(5) 0.6060(3) 0.1585(3) 0.0707(16) Uani 1 1 d .
H51A H 0.4326 0.6054 0.2080 0.106 Uiso 1 1 calc R
H51B H 0.4613 0.6711 0.1353 0.106 Uiso 1 1 calc R
H51C H 0.4986 0.5576 0.1399 0.106 Uiso 1 1 calc R
C52 C 0.2128(5) 0.6467(3) 0.1837(2) 0.0577(12) Uani 1 1 d .
H52A H 0.1329 0.6264 0.1785 0.087 Uiso 1 1 calc R
H52B H 0.2269 0.7148 0.1639 0.087 Uiso 1 1 calc R
H52C H 0.2146 0.6410 0.2327 0.087 Uiso 1 1 calc R
N1 N 0.2723(2) 0.09640(19) 0.26561(14) 0.0253(6) Uani 1 1 d .
N2 N 0.3207(3) -0.0322(2) 0.34319(15) 0.0302(6) Uani 1 1 d .
N3 N 0.2678(2) 0.3450(2) 0.25742(14) 0.0276(6) Uani 1 1 d .
N4 N 0.2850(3) 0.4755(2) 0.16903(16) 0.0436(8) Uani 1 1 d .
O1 O 0.2264(2) 0.23743(16) 0.18132(11) 0.0285(5) Uani 1 1 d .
O2 O 0.2708(2) -0.04824(15) 0.23449(11) 0.0269(5) Uani 1 1 d .
O3 O 0.29009(18) 0.20383(15) 0.34725(11) 0.0235(5) Uani 1 1 d .
O4 O 0.2929(2) 0.48838(16) 0.28518(12) 0.0301(5) Uani 1 1 d .
Si1 Si 0.19901(10) 0.02918(8) 0.01020(5) 0.0426(3) Uani 1 1 d .
Si2 Si 0.27491(7) 0.44677(7) 0.51393(5) 0.02734(19) Uani 1 1 d .
Hf1 Hf 0.236345(14) 0.078319(11) 0.164930(8) 0.02598(6) Uani 1 1 d .
Hf2 Hf 0.286560(12) 0.361880(11) 0.362128(8) 0.02264(6) Uani 1 1 d .

loop_
_atom_site_aniso_label
_atom_site_aniso_U_11
_atom_site_aniso_U_22
_atom_site_aniso_U_33
_atom_site_aniso_U_23
_atom_site_aniso_U_13
_atom_site_aniso_U_12
C1 0.0236(14) 0.0211(17) 0.0273(17) -0.0059(14) 0.0010(13) -0.0015(13)
C2 0.0186(13) 0.0202(17) 0.0328(18) -0.0062(14) -0.0001(12) -0.0009(12)
C3 0.047(2) 0.034(2) 0.0270(18) -0.0112(16) 0.0097(16) -0.0134(17)
C4 0.0440(19) 0.0251(18) 0.0246(17) 0.0000(14) 0.0042(15) -0.0079(16)
C5 0.0376(18) 0.034(2) 0.0306(19) -0.0085(16) 0.0075(15) -0.0092(16)
C6 0.0372(18) 0.031(2) 0.036(2) -0.0098(16) 0.0080(15) -0.0043(16)
C7 0.0411(19) 0.031(2) 0.0329(19) -0.0080(16) 0.0090(16) -0.0040(16)
C8 0.056(2) 0.032(2) 0.043(2) -0.0090(18) 0.0121(19) -0.0065(18)
C9 0.061(2) 0.038(2) 0.029(2) -0.0039(17) 0.0018(18) -0.0105(19)
C10 0.045(2) 0.040(2) 0.038(2) -0.0051(18) 0.0056(17) -0.0165(18)
C11 0.0385(19) 0.046(2) 0.050(2) -0.005(2) 0.0056(18) 0.0009(18)
C12 0.075(3) 0.077(3) 0.028(2) -0.002(2) -0.007(2) -0.027(3)
C13 0.064(3) 0.052(3) 0.042(2) -0.024(2) 0.007(2) -0.020(2)
C14 0.0423(19) 0.035(2) 0.0298(19) -0.0062(16) -0.0050(15) -0.0098(16)
C15 0.0398(18) 0.0303(19) 0.0290(18) 0.0002(15) -0.0073(15) -0.0042(16)
C16 0.0341(17) 0.0295(19) 0.0280(18) -0.0053(15) -0.0067(14) -0.0034(15)
C17 0.0302(16) 0.0273(18) 0.0296(18) -0.0077(14) -0.0042(14) -0.0051(14)
C18 0.0360(17) 0.0256(18) 0.0328(19) -0.0078(15) -0.0040(14) -0.0084(15)
C19 0.0291(16) 0.0246(18) 0.0291(18) -0.0045(14) 0.0001(13) -0.0039(14)
C20 0.0380(17) 0.0232(17) 0.0281(18) -0.0030(14) -0.0015(14) -0.0036(15)
C21 0.0415(19) 0.0246(18) 0.037(2) -0.0036(16) 0.0025(16) -0.0050(16)
C22 0.0320(17) 0.038(2) 0.041(2) -0.0072(17) -0.0017(15) -0.0053(16)
C23 0.0184(14) 0.0319(19) 0.0340(18) -0.0073(15) -0.0032(13) 0.0019(14)
C24 0.0203(14) 0.0241(17) 0.0350(18) -0.0095(14) 0.0006(13) 0.0015(13)
C25 0.0190(13) 0.0269(18) 0.0289(17) -0.0089(14) 0.0027(13) -0.0005(13)
C26 0.0203(13) 0.0250(17) 0.0298(17) -0.0064(14) -0.0015(12) -0.0023(13)
C27 0.0183(13) 0.0249(17) 0.0286(17) -0.0078(14) -0.0015(12) -0.0021(13)
C28 0.0291(16) 0.038(2) 0.0343(19) -0.0054(16) -0.0073(14) 0.0041(15)
C29 0.0309(16) 0.0242(18) 0.040(2) -0.0071(15) -0.0036(15) 0.0033(14)
C30 0.0354(17) 0.0261(18) 0.0317(18) -0.0017(15) -0.0047(14) -0.0063(15)
C31 0.0250(15) 0.0322(19) 0.039(2) -0.0100(16) -0.0052(14) -0.0064(14)
C32 0.044(2) 0.045(2) 0.038(2) -0.0111(18) -0.0126(17) -0.0031(18)
C33 0.0293(16) 0.0289(19) 0.045(2) -0.0150(16) -0.0054(15) 0.0000(15)
C34 0.0212(14) 0.0278(18) 0.043(2) -0.0150(16) -0.0099(14) -0.0026(14)
C35 0.0234(14) 0.0247(18) 0.042(2) -0.0112(15) -0.0108(14) 0.0009(14)
C36 0.0216(14) 0.032(2) 0.044(2) -0.0148(17) -0.0094(14) -0.0004(14)
C37 0.0186(14) 0.041(2) 0.041(2) -0.0105(17) 0.0004(14) -0.0071(14)
C38 0.0216(14) 0.0271(18) 0.047(2) -0.0142(16) -0.0056(14) -0.0073(14)
C39 0.0249(16) 0.040(2) 0.055(2) -0.0247(19) -0.0121(16) 0.0052(15)
C40 0.0273(17) 0.055(3) 0.089(3) -0.042(3) -0.020(2) 0.0161(18)
C41 0.0412(19) 0.038(2) 0.059(3) -0.022(2) -0.0205(19) 0.0138(18)
C42 0.0271(16) 0.054(3) 0.053(2) -0.029(2) -0.0039(16) 0.0042(17)
C43 0.0257(15) 0.0177(16) 0.0330(18) -0.0066(14) 0.0011(13) -0.0004(13)
C44 0.046(2) 0.0231(19) 0.043(2) 0.0012(16) -0.0139(17) -0.0004(16)
C45 0.058(2) 0.030(2) 0.061(3) 0.008(2) -0.001(2) 0.000(2)
C46 0.069(3) 0.028(2) 0.056(3) -0.0066(19) -0.009(2) 0.009(2)
C47 0.070(3) 0.037(2) 0.071(3) 0.006(2) -0.036(2) 0.004(2)
C48 0.0326(16) 0.0216(17) 0.033(2) -0.0033(15) 0.0042(14) -0.0031(14)
C49 0.094(3) 0.022(2) 0.039(2) 0.0036(17) 0.007(2) -0.005(2)
C50 0.199(8) 0.038(3) 0.040(3) 0.010(2) 0.007(4) -0.003(4)
C51 0.071(3) 0.033(2) 0.086(4) 0.003(2) 0.027(3) -0.017(2)
C52 0.081(3) 0.025(2) 0.058(3) 0.003(2) 0.000(2) -0.001(2)
N1 0.0266(12) 0.0199(14) 0.0273(14) -0.0028(11) -0.0011(11) -0.0015(11)
N2 0.0357(14) 0.0190(14) 0.0356(17) -0.0024(12) -0.0074(13) -0.0018(12)
N3 0.0285(13) 0.0226(15) 0.0291(15) -0.0010(12) -0.0006(11) -0.0040(12)
N4 0.067(2) 0.0246(16) 0.0334(18) -0.0010(14) 0.0012(15) -0.0050(16)
O1 0.0383(12) 0.0206(12) 0.0248(12) -0.0026(9) -0.0026(10) -0.0023(10)
O2 0.0360(11) 0.0135(11) 0.0300(12) -0.0024(9) -0.0047(10) 0.0001(9)
O3 0.0218(10) 0.0190(11) 0.0307(12) -0.0059(9) -0.0063(9) 0.0012(9)
O4 0.0313(11) 0.0208(12) 0.0347(13) -0.0060(10) 0.0024(10) -0.0047(10)
Si1 0.0569(6) 0.0451(6) 0.0236(5) -0.0104(4) 0.0019(4) -0.0168(5)
Si2 0.0248(4) 0.0250(5) 0.0335(5) -0.0104(4) -0.0052(4) -0.0019(4)
Hf1 0.03234(9) 0.02063(9) 0.02294(9) -0.00476(6) 0.00028(7) -0.00417(7)
Hf2 0.01905(8) 0.01971(9) 0.02877(10) -0.00684(7) -0.00192(6) -0.00167(6)

loop_
_atom_type_symbol
_atom_type_description
_atom_type_scat_dispersion_real
_atom_type_scat_dispersion_imag
_atom_type_scat_source
C C 0.0181 0.0091 'International Tables Vol C Tables 4.2.6.8 and 6.1.1.4'
H H 0.0000 0.0000 'International Tables Vol C Tables 4.2.6.8 and 6.1.1.4'
N N 0.0311 0.0180 'International Tables Vol C Tables 4.2.6.8 and 6.1.1.4'
O O 0.0492 0.0322 'International Tables Vol C Tables 4.2.6.8 and 6.1.1.4'
Si Si 0.2541 0.3302 'International Tables Vol C Tables 4.2.6.8 and 6.1.1.4'
Hf Hf -6.1794 4.9776 'International Tables Vol C Tables 4.2.6.8 and 6.1.1.4'

loop_
_geom_angle_atom_site_label_1
_geom_angle_atom_site_label_2
_geom_angle_atom_site_label_3
_geom_angle
O1 C1 N3 132.3(3)
O1 C1 C2 118.6(3)
N3 C1 C2 109.0(3)
O3 C2 N1 132.8(3)
O3 C2 C1 118.4(3)
N1 C2 C1 108.7(3)
C7 C3 C4 106.5(3)
C7 C3 Si1 126.2(3)
C4 C3 Si1 123.1(3)
C7 C3 Hf1 73.09(19)
C4 C3 Hf1 73.99(18)
Si1 C3 Hf1 100.04(15)
C5 C4 C3 108.2(3)
C5 C4 C9 123.0(3)
C3 C4 C9 128.6(4)
C5 C4 Hf1 77.7(2)
C3 C4 Hf1 72.38(19)
C9 C4 Hf1 121.0(2)
C4 C5 C6 108.6(3)
C4 C5 C10 123.7(4)
C6 C5 C10 127.4(4)
C4 C5 Hf1 70.32(19)
C6 C5 Hf1 72.7(2)
C10 C5 Hf1 128.0(2)
C7 C6 C5 108.2(4)
C7 C6 C11 125.5(3)
C5 C6 C11 126.2(3)
C7 C6 Hf1 70.6(2)
C5 C6 Hf1 75.4(2)
C11 C6 Hf1 122.4(2)
C6 C7 C3 108.5(3)
C6 C7 C8 123.6(4)
C3 C7 C8 127.8(4)
C6 C7 Hf1 76.99(19)
C3 C7 Hf1 73.20(19)
C8 C7 Hf1 119.0(2)
C18 C14 C15 105.6(3)
C18 C14 Si1 122.4(3)
C15 C14 Si1 127.2(3)
C18 C14 Hf1 75.1(2)
C15 C14 Hf1 71.6(2)
Si1 C14 Hf1 99.17(15)
C14 C15 C16 108.3(3)
C14 C15 Hf1 75.1(2)
C16 C15 Hf1 77.2(2)
C17 C16 C15 108.9(3)
C17 C16 Hf1 78.61(19)
C15 C16 Hf1 69.86(19)
C18 C17 C16 106.4(3)
C18 C17 C19 125.8(3)
C16 C17 C19 127.0(3)
C18 C17 Hf1 69.70(18)
C16 C17 Hf1 70.23(19)
C19 C17 Hf1 132.8(2)
C17 C18 C14 110.6(3)
C17 C18 Hf1 79.09(19)
C14 C18 Hf1 72.22(19)
C17 C19 C20 112.0(3)
C17 C19 C21 111.0(3)
C20 C19 C21 110.3(3)
C17 C19 C22 106.7(3)
C20 C19 C22 108.7(3)
C21 C19 C22 107.8(3)
C27 C23 C24 108.7(3)
C27 C23 C28 125.3(3)
C24 C23 C28 125.9(3)
C27 C23 Hf2 73.46(17)
C24 C23 Hf2 72.01(17)
C28 C23 Hf2 122.6(2)
C23 C24 C25 108.5(3)
C23 C24 C29 124.5(3)
C25 C24 C29 127.0(3)
C23 C24 Hf2 75.74(17)
C25 C24 Hf2 71.75(16)
C29 C24 Hf2 120.6(2)
C24 C25 C26 106.4(3)
C24 C25 Si2 125.1(2)
C26 C25 Si2 124.2(3)
C24 C25 Hf2 74.73(17)
C26 C25 Hf2 72.75(17)
Si2 C25 Hf2 99.72(12)
C27 C26 C25 108.1(3)
C27 C26 C30 123.0(3)
C25 C26 C30 128.6(3)
C27 C26 Hf2 76.68(18)
C25 C26 Hf2 73.30(17)
C30 C26 Hf2 120.8(2)
C23 C27 C26 108.2(3)
C23 C27 C31 127.3(3)
C26 C27 C31 124.4(3)
C23 C27 Hf2 74.51(17)
C26 C27 Hf2 70.43(17)
C31 C27 Hf2 123.7(2)
C38 C34 C35 105.7(3)
C38 C34 Si2 126.5(3)
C35 C34 Si2 122.9(3)
C38 C34 Hf2 72.00(18)
C35 C34 Hf2 74.62(18)
Si2 C34 Hf2 98.94(12)
C36 C35 C34 110.3(3)
C36 C35 Hf2 78.4(2)
C34 C35 Hf2 72.46(18)
C37 C36 C35 106.4(3)
C37 C36 C39 126.6(3)
C35 C36 C39 126.2(4)
C37 C36 Hf2 70.58(18)
C35 C36 Hf2 70.10(18)
C39 C36 Hf2 132.5(2)
C36 C37 C38 109.0(3)
C36 C37 Hf2 78.13(19)
C38 C37 Hf2 70.51(17)
C34 C38 C37 108.5(3)
C34 C38 Hf2 75.09(17)
C37 C38 Hf2 76.55(18)
C41 C39 C36 112.6(3)
C41 C39 C42 110.5(3)
C36 C39 C42 110.5(3)
C41 C39 C40 108.2(4)
C36 C39 C40 106.2(3)
C42 C39 C40 108.8(3)
N2 C43 O2 134.5(3)
N2 C43 N1 122.6(3)
O2 C43 N1 102.9(3)
N2 C43 Hf1 173.9(2)
O2 C43 Hf1 51.25(15)
N1 C43 Hf1 51.75(16)
N2 C44 C47 105.9(3)
N2 C44 C46 115.8(3)
C47 C44 C46 109.1(4)
N2 C44 C45 106.7(3)
C47 C44 C45 109.1(4)
C46 C44 C45 110.0(3)
N4 C48 O4 132.4(3)
N4 C48 N3 123.8(3)
O4 C48 N3 103.7(3)
N4 C48 Hf2 174.6(3)
O4 C48 Hf2 51.48(16)
N3 C48 Hf2 52.25(16)
N4 C49 C50 105.5(4)
N4 C49 C51 110.7(4)
C50 C49 C51 110.5(5)
N4 C49 C52 110.5(4)
C50 C49 C52 109.2(5)
C51 C49 C52 110.3(4)
C2 N1 C43 137.7(3)
C2 N1 Hf1 124.6(2)
C43 N1 Hf1 97.65(19)
C43 N2 C44 124.8(3)
C1 N3 C48 139.4(3)
C1 N3 Hf2 123.4(2)
C48 N3 Hf2 97.2(2)
C48 N4 C49 118.6(3)
C1 O1 Hf1 117.5(2)
C43 O2 Hf1 100.24(18)
C2 O3 Hf2 118.2(2)
C48 O4 Hf2 100.09(19)
C13 Si1 C12 109.4(2)
C13 Si1 C14 110.56(18)
C12 Si1 C14 112.7(2)
C13 Si1 C3 114.7(2)
C12 Si1 C3 114.7(2)
C14 Si1 C3 94.08(15)
C33 Si2 C32 109.30(17)
C33 Si2 C34 110.77(16)
C32 Si2 C34 112.37(17)
C33 Si2 C25 114.72(16)
C32 Si2 C25 114.75(16)
C34 Si2 C25 94.23(13)
N1 Hf1 O2 59.07(9)
N1 Hf1 O1 70.03(9)
O2 Hf1 O1 129.09(8)
N1 Hf1 C15 126.49(10)
O2 Hf1 C15 130.27(10)
O1 Hf1 C15 79.26(10)
N1 Hf1 C7 116.23(12)
O2 Hf1 C7 80.06(11)
O1 Hf1 C7 127.34(10)
C15 Hf1 C7 117.26(12)
N1 Hf1 C3 143.70(11)
O2 Hf1 C3 111.77(11)
O1 Hf1 C3 109.66(10)
C15 Hf1 C3 87.31(12)
C7 Hf1 C3 33.71(14)
N1 Hf1 C4 123.01(11)
O2 Hf1 C4 131.93(10)
O1 Hf1 C4 77.13(10)
C15 Hf1 C4 89.41(12)
C7 Hf1 C4 55.17(12)
C3 Hf1 C4 33.63(11)
N1 Hf1 C14 149.18(11)
O2 Hf1 C14 112.28(11)
O1 Hf1 C14 110.47(11)
C15 Hf1 C14 33.24(12)
C7 Hf1 C14 88.59(12)
C3 Hf1 C14 66.63(12)
C4 Hf1 C14 85.58(12)
N1 Hf1 C18 122.68(11)
O2 Hf1 C18 81.04(10)
O1 Hf1 C18 130.04(10)
C15 Hf1 C18 53.76(12)
C7 Hf1 C18 92.42(11)
C3 Hf1 C18 86.36(11)
C4 Hf1 C18 114.19(11)
C14 Hf1 C18 32.67(12)
N1 Hf1 C16 97.40(10)
O2 Hf1 C16 104.70(10)
O1 Hf1 C16 79.40(10)
C15 Hf1 C16 32.90(11)
C7 Hf1 C16 141.85(12)
C3 Hf1 C16 118.54(12)
C4 Hf1 C16 120.91(12)
C14 Hf1 C16 54.17(11)
C18 Hf1 C16 52.38(11)
N1 Hf1 C6 89.50(11)
O2 Hf1 C6 79.28(11)
O1 Hf1 C6 102.62(10)
C15 Hf1 C6 140.57(12)
C7 Hf1 C6 32.45(12)
C3 Hf1 C6 54.54(13)
C4 Hf1 C6 53.88(13)
C14 Hf1 C6 119.20(12)
C18 Hf1 C6 123.78(11)
C16 Hf1 C6 173.08(11)
N1 Hf1 C5 93.47(11)
O2 Hf1 C5 108.43(11)
O1 Hf1 C5 74.35(10)
C15 Hf1 C5 119.34(13)
C7 Hf1 C5 53.61(11)
C3 Hf1 C5 54.04(11)
C4 Hf1 C5 32.03(12)
C14 Hf1 C5 116.71(12)
C18 Hf1 C5 140.26(11)
C16 Hf1 C5 146.09(12)
C6 Hf1 C5 31.89(12)
O4 Hf2 N3 58.97(9)
O4 Hf2 O3 128.55(8)
N3 Hf2 O3 70.21(9)
O4 Hf2 C26 130.93(9)
N3 Hf2 C26 122.45(10)
O3 Hf2 C26 82.49(9)
O4 Hf2 C38 75.88(11)
N3 Hf2 C38 120.43(11)
O3 Hf2 C38 129.32(10)
C26 Hf2 C38 116.17(11)
O4 Hf2 C25 106.86(10)
N3 Hf2 C25 137.43(10)
O3 Hf2 C25 116.01(10)
C26 Hf2 C25 33.95(10)
C38 Hf2 C25 89.20(10)
O4 Hf2 C34 105.34(10)
N3 Hf2 C34 151.82(11)
O3 Hf2 C34 116.57(10)
C26 Hf2 C34 85.69(11)
C38 Hf2 C34 32.91(12)
C25 Hf2 C34 66.83(10)
O4 Hf2 C24 76.96(10)
N3 Hf2 C24 107.81(11)
O3 Hf2 C24 129.45(9)
C26 Hf2 C24 55.19(11)
C38 Hf2 C24 96.34(10)
C25 Hf2 C24 33.52(11)
C34 Hf2 C24 88.97(10)
O4 Hf2 C35 128.47(10)
N3 Hf2 C35 137.00(10)
O3 Hf2 C35 84.04(9)
C26 Hf2 C35 85.78(11)
C38 Hf2 C35 53.74(12)
C25 Hf2 C35 84.56(10)
C34 Hf2 C35 32.92(10)
C24 Hf2 C35 115.13(11)
O4 Hf2 C27 110.48(10)
N3 Hf2 C27 90.38(10)
O3 Hf2 C27 75.62(9)
C26 Hf2 C27 32.89(10)
C38 Hf2 C27 144.15(10)
C25 Hf2 C27 54.98(10)
C34 Hf2 C27 117.72(11)
C24 Hf2 C27 53.85(10)
C35 Hf2 C27 116.48(11)
O4 Hf2 C37 79.97(11)
N3 Hf2 C37 98.29(11)
O3 Hf2 C37 100.87(10)
C26 Hf2 C37 136.97(12)
C38 Hf2 C37 32.94(11)
C25 Hf2 C37 119.73(11)
C34 Hf2 C37 54.14(11)
C24 Hf2 C37 128.43(11)
C35 Hf2 C37 52.53(12)
C27 Hf2 C37 168.99(12)
O4 Hf2 C23 80.02(10)
N3 Hf2 C23 82.82(10)
O3 Hf2 C23 102.20(9)
C26 Hf2 C23 54.24(11)
C38 Hf2 C23 127.42(11)
C25 Hf2 C23 54.62(10)
C34 Hf2 C23 119.50(10)
C24 Hf2 C23 32.25(10)
C35 Hf2 C23 137.47(11)
C27 Hf2 C23 32.03(11)
C37 Hf2 C23 155.81(12)

loop_
_geom_bond_atom_site_label_1
_geom_bond_atom_site_label_2
_geom_bond_distance
C1 O1 1.278(4)
C1 N3 1.307(4)
C1 C2 1.502(5)
C2 O3 1.275(4)
C2 N1 1.307(4)
C3 C7 1.438(6)
C3 C4 1.442(5)
C3 Si1 1.872(4)
C3 Hf1 2.481(3)
C4 C5 1.409(5)
C4 C9 1.514(6)
C4 Hf1 2.502(3)
C5 C6 1.418(6)
C5 C10 1.501(5)
C5 Hf1 2.596(3)
C6 C7 1.411(5)
C6 C11 1.503(6)
C6 Hf1 2.562(3)
C7 C8 1.507(5)
C7 Hf1 2.480(3)
C12 Si1 1.867(5)
C13 Si1 1.866(4)
C14 C18 1.421(5)
C14 C15 1.422(5)
C14 Si1 1.871(4)
C14 Hf1 2.507(4)
C15 C16 1.424(5)
C15 Hf1 2.462(4)
C16 C17 1.406(5)
C16 Hf1 2.557(3)
C17 C18 1.406(5)
C17 C19 1.519(5)
C17 Hf1 2.664(3)
C18 Hf1 2.544(3)
C19 C20 1.521(4)
C19 C21 1.542(5)
C19 C22 1.546(5)
C23 C27 1.409(5)
C23 C24 1.409(5)
C23 C28 1.509(5)
C23 Hf2 2.560(3)
C24 C25 1.438(5)
C24 C29 1.509(5)
C24 Hf2 2.512(3)
C25 C26 1.442(5)
C25 Si2 1.880(3)
C25 Hf2 2.473(3)
C26 C27 1.421(5)
C26 C30 1.503(5)
C26 Hf2 2.466(3)
C27 C31 1.499(4)
C27 Hf2 2.546(3)
C32 Si2 1.864(4)
C33 Si2 1.858(3)
C34 C38 1.411(5)
C34 C35 1.430(5)
C34 Si2 1.864(3)
C34 Hf2 2.509(3)
C35 C36 1.408(5)
C35 Hf2 2.537(3)
C36 C37 1.403(6)
C36 C39 1.522(5)
C36 Hf2 2.643(3)
C37 C38 1.424(5)
C37 Hf2 2.547(3)
C38 Hf2 2.469(3)
C39 C41 1.521(6)
C39 C42 1.530(5)
C39 C40 1.543(5)
C43 N2 1.264(5)
C43 O2 1.336(4)
C43 N1 1.414(4)
C43 Hf1 2.754(4)
C44 N2 1.479(5)
C44 C47 1.512(6)
C44 C46 1.519(5)
C44 C45 1.538(6)
C48 N4 1.264(5)
C48 O4 1.329(4)
C48 N3 1.408(4)
C48 Hf2 2.748(4)
C49 N4 1.492(5)
C49 C50 1.515(7)
C49 C51 1.533(8)
C49 C52 1.538(6)
N1 Hf1 2.182(3)
N3 Hf2 2.190(3)
O1 Hf1 2.244(2)
O2 Hf1 2.183(2)
O3 Hf2 2.225(2)
O4 Hf2 2.184(2)

loop_
_geom_torsion_atom_site_label_1
_geom_torsion_atom_site_label_2
_geom_torsion_atom_site_label_3
_geom_torsion_atom_site_label_4
_geom_torsion
O1 C1 C2 O3 -175.7(2)
N3 C1 C2 O3 5.1(4)
O1 C1 C2 N1 7.6(4)
N3 C1 C2 N1 -171.6(2)
C7 C3 C4 C5 3.7(4)
Si1 C3 C4 C5 161.8(3)
Hf1 C3 C4 C5 70.1(2)
C7 C3 C4 C9 177.6(3)
Si1 C3 C4 C9 -24.3(5)
Hf1 C3 C4 C9 -116.0(4)
C7 C3 C4 Hf1 -66.4(2)
Si1 C3 C4 Hf1 91.7(2)
C3 C4 C5 C6 -3.5(4)
C9 C4 C5 C6 -177.8(3)
Hf1 C4 C5 C6 63.1(2)
C3 C4 C5 C10 170.3(3)
C9 C4 C5 C10 -4.0(5)
Hf1 C4 C5 C10 -123.2(3)
C3 C4 C5 Hf1 -66.6(2)
C9 C4 C5 Hf1 119.1(3)
C4 C5 C6 C7 1.8(4)
C10 C5 C6 C7 -171.6(3)
Hf1 C5 C6 C7 63.4(2)
C4 C5 C6 C11 178.8(3)
C10 C5 C6 C11 5.3(6)
Hf1 C5 C6 C11 -119.7(3)
C4 C5 C6 Hf1 -61.6(2)
C10 C5 C6 Hf1 125.0(4)
C5 C6 C7 C3 0.5(4)
C11 C6 C7 C3 -176.4(3)
Hf1 C6 C7 C3 67.1(2)
C5 C6 C7 C8 177.1(3)
C11 C6 C7 C8 0.2(5)
Hf1 C6 C7 C8 -116.3(3)
C5 C6 C7 Hf1 -66.6(2)
C11 C6 C7 Hf1 116.5(3)
C4 C3 C7 C6 -2.6(4)
Si1 C3 C7 C6 -159.8(3)
Hf1 C3 C7 C6 -69.6(2)
C4 C3 C7 C8 -179.0(3)
Si1 C3 C7 C8 23.8(5)
Hf1 C3 C7 C8 114.0(4)
C4 C3 C7 Hf1 67.0(2)
Si1 C3 C7 Hf1 -90.2(3)
C18 C14 C15 C16 -2.8(4)
Si1 C14 C15 C16 -158.5(3)
Hf1 C14 C15 C16 -70.8(2)
C18 C14 C15 Hf1 68.0(2)
Si1 C14 C15 Hf1 -87.6(3)
C14 C15 C16 C17 -0.3(4)
Hf1 C15 C16 C17 -69.7(2)
C14 C15 C16 Hf1 69.4(2)
C15 C16 C17 C18 3.3(4)
Hf1 C16 C17 C18 -60.6(2)
C15 C16 C17 C19 -166.8(3)
Hf1 C16 C17 C19 129.3(3)
C15 C16 C17 Hf1 63.9(2)
C16 C17 C18 C14 -5.1(4)
C19 C17 C18 C14 165.1(3)
Hf1 C17 C18 C14 -66.1(2)
C16 C17 C18 Hf1 61.0(2)
C19 C17 C18 Hf1 -128.8(3)
C15 C14 C18 C17 4.9(4)
Si1 C14 C18 C17 162.1(2)
Hf1 C14 C18 C17 70.5(2)
C15 C14 C18 Hf1 -65.6(2)
Si1 C14 C18 Hf1 91.5(2)
C18 C17 C19 C20 146.8(3)
C16 C17 C19 C20 -45.1(5)
Hf1 C17 C19 C20 51.9(4)
C18 C17 C19 C21 23.0(5)
C16 C17 C19 C21 -168.8(3)
Hf1 C17 C19 C21 -71.9(4)
C18 C17 C19 C22 -94.3(4)
C16 C17 C19 C22 73.9(4)
Hf1 C17 C19 C22 170.8(2)
C27 C23 C24 C25 0.0(3)
C28 C23 C24 C25 177.5(3)
Hf2 C23 C24 C25 -64.8(2)
C27 C23 C24 C29 -177.6(3)
C28 C23 C24 C29 -0.1(5)
Hf2 C23 C24 C29 117.6(3)
C27 C23 C24 Hf2 64.8(2)
C28 C23 C24 Hf2 -117.6(3)
C23 C24 C25 C26 1.1(3)
C29 C24 C25 C26 178.6(3)
Hf2 C24 C25 C26 -66.37(19)
C23 C24 C25 Si2 158.7(2)
C29 C24 C25 Si2 -23.8(4)
Hf2 C24 C25 Si2 91.3(2)
C23 C24 C25 Hf2 67.4(2)
C29 C24 C25 Hf2 -115.0(3)
C24 C25 C26 C27 -1.7(3)
Si2 C25 C26 C27 -159.6(2)
Hf2 C25 C26 C27 -69.4(2)
C24 C25 C26 C30 -175.9(3)
Si2 C25 C26 C30 26.3(4)
Hf2 C25 C26 C30 116.4(3)
C24 C25 C26 Hf2 67.7(2)
Si2 C25 C26 Hf2 -90.1(2)
C24 C23 C27 C26 -1.0(3)
C28 C23 C27 C26 -178.6(3)
Hf2 C23 C27 C26 62.8(2)
C24 C23 C27 C31 175.3(3)
C28 C23 C27 C31 -2.3(5)
Hf2 C23 C27 C31 -120.8(3)
C24 C23 C27 Hf2 -63.8(2)
C28 C23 C27 Hf2 118.6(3)
C25 C26 C27 C23 1.7(3)
C30 C26 C27 C23 176.3(3)
Hf2 C26 C27 C23 -65.4(2)
C25 C26 C27 C31 -174.8(3)
C30 C26 C27 C31 -0.2(5)
Hf2 C26 C27 C31 118.1(3)
C25 C26 C27 Hf2 67.2(2)
C30 C26 C27 Hf2 -118.3(3)
C38 C34 C35 C36 4.3(3)
Si2 C34 C35 C36 160.9(2)
Hf2 C34 C35 C36 70.1(2)
C38 C34 C35 Hf2 -65.8(2)
Si2 C34 C35 Hf2 90.8(2)
C34 C35 C36 C37 -4.6(3)
Hf2 C35 C36 C37 61.6(2)
C34 C35 C36 C39 165.1(3)
Hf2 C35 C36 C39 -128.7(3)
C34 C35 C36 Hf2 -66.2(2)
C35 C36 C37 C38 3.0(4)
C39 C36 C37 C38 -166.6(3)
Hf2 C36 C37 C38 64.4(2)
C35 C36 C37 Hf2 -61.3(2)
C39 C36 C37 Hf2 129.0(3)
C35 C34 C38 C37 -2.3(3)
Si2 C34 C38 C37 -157.8(2)
Hf2 C34 C38 C37 -69.9(2)
C35 C34 C38 Hf2 67.6(2)
Si2 C34 C38 Hf2 -87.9(2)
C36 C37 C38 C34 -0.4(4)
Hf2 C37 C38 C34 68.9(2)
C36 C37 C38 Hf2 -69.4(2)
C37 C36 C39 C41 -167.5(3)
C35 C36 C39 C41 24.8(5)
Hf2 C36 C39 C41 -70.8(4)
C37 C36 C39 C42 -43.5(4)
C35 C36 C39 C42 148.9(3)
Hf2 C36 C39 C42 53.3(5)
C37 C36 C39 C40 74.3(5)
C35 C36 C39 C40 -93.3(4)
Hf2 C36 C39 C40 171.1(3)
O3 C2 N1 C43 0.1(6)
C1 C2 N1 C43 176.2(3)
O3 C2 N1 Hf1 179.7(2)
C1 C2 N1 Hf1 -4.2(3)
N2 C43 N1 C2 -2.9(6)
O2 C43 N1 C2 177.0(3)
Hf1 C43 N1 C2 179.7(4)
N2 C43 N1 Hf1 177.4(3)
O2 C43 N1 Hf1 -2.7(2)
O2 C43 N2 C44 -2.9(6)
N1 C43 N2 C44 177.0(3)
Hf1 C43 N2 C44 -163(2)
C47 C44 N2 C43 148.8(4)
C46 C44 N2 C43 27.7(5)
C45 C44 N2 C43 -95.1(4)
O1 C1 N3 C48 -10.8(6)
C2 C1 N3 C48 168.2(4)
O1 C1 N3 Hf2 171.0(3)
C2 C1 N3 Hf2 -10.0(3)
N4 C48 N3 C1 -3.0(6)
O4 C48 N3 C1 179.7(4)
Hf2 C48 N3 C1 -178.4(5)
N4 C48 N3 Hf2 175.5(3)
O4 C48 N3 Hf2 -1.9(2)
O4 C48 N4 C49 3.2(6)
N3 C48 N4 C49 -173.4(4)
Hf2 C48 N4 C49 -132(3)
C50 C49 N4 C48 178.6(5)
C51 C49 N4 C48 59.1(5)
C52 C49 N4 C48 -63.5(6)
N3 C1 O1 Hf1 171.4(3)
C2 C1 O1 Hf1 -7.6(3)
N2 C43 O2 Hf1 -177.4(3)
N1 C43 O2 Hf1 2.7(2)
N1 C2 O3 Hf2 177.3(3)
C1 C2 O3 Hf2 1.5(3)
N4 C48 O4 Hf2 -175.1(4)
N3 C48 O4 Hf2 1.9(2)
C18 C14 Si1 C13 37.9(4)
C15 C14 Si1 C13 -170.1(3)
Hf1 C14 Si1 C13 116.0(2)
C18 C14 Si1 C12 160.6(3)
C15 C14 Si1 C12 -47.4(4)
Hf1 C14 Si1 C12 -121.23(19)
C18 C14 Si1 C3 -80.4(3)
C15 C14 Si1 C3 71.6(4)
Hf1 C14 Si1 C3 -2.24(18)
C7 C3 Si1 C13 -36.2(4)
C4 C3 Si1 C13 170.1(3)
Hf1 C3 Si1 C13 -112.57(18)
C7 C3 Si1 C12 -164.1(3)
C4 C3 Si1 C12 42.2(4)
Hf1 C3 Si1 C12 119.6(2)
C7 C3 Si1 C14 78.6(3)
C4 C3 Si1 C14 -75.1(3)
Hf1 C3 Si1 C14 2.27(18)
C38 C34 Si2 C33 -39.8(3)
C35 C34 Si2 C33 168.6(3)
Hf2 C34 Si2 C33 -113.94(15)
C38 C34 Si2 C32 -162.3(3)
C35 C34 Si2 C32 46.1(3)
Hf2 C34 Si2 C32 123.48(16)
C38 C34 Si2 C25 78.7(3)
C35 C34 Si2 C25 -72.9(3)
Hf2 C34 Si2 C25 4.51(16)
C24 C25 Si2 C33 32.5(3)
C26 C25 Si2 C33 -173.7(3)
Hf2 C25 Si2 C33 110.60(16)
C24 C25 Si2 C32 160.3(3)
C26 C25 Si2 C32 -45.9(3)
Hf2 C25 Si2 C32 -121.61(16)
C24 C25 Si2 C34 -82.7(3)
C26 C25 Si2 C34 71.1(3)
Hf2 C25 Si2 C34 -4.59(16)
C2 N1 Hf1 O2 -177.9(3)
C43 N1 Hf1 O2 1.87(16)
C2 N1 Hf1 O1 0.7(2)
C43 N1 Hf1 O1 -179.55(19)
C2 N1 Hf1 C15 -58.3(3)
C43 N1 Hf1 C15 121.47(19)
C2 N1 Hf1 C7 123.4(2)
C43 N1 Hf1 C7 -56.8(2)
C2 N1 Hf1 C3 97.0(3)
C43 N1 Hf1 C3 -83.2(2)
C2 N1 Hf1 C4 59.5(3)
C43 N1 Hf1 C4 -120.79(19)
C2 N1 Hf1 C14 -96.0(3)
C43 N1 Hf1 C14 83.7(3)
C2 N1 Hf1 C18 -124.7(2)
C43 N1 Hf1 C18 55.0(2)
C2 N1 Hf1 C16 -75.1(3)
C43 N1 Hf1 C16 104.61(18)
C2 N1 Hf1 C6 104.3(3)
C43 N1 Hf1 C6 -75.92(19)
C2 N1 Hf1 C5 72.7(3)
C43 N1 Hf1 C5 -107.58(19)
C43 O2 Hf1 N1 -1.99(17)
C43 O2 Hf1 O1 -3.7(2)
C43 O2 Hf1 C15 -115.63(19)
C43 O2 Hf1 C7 126.91(19)
C43 O2 Hf1 C3 138.58(18)
C43 O2 Hf1 C4 106.41(19)
C43 O2 Hf1 C14 -148.76(18)
C43 O2 Hf1 C18 -139.02(19)
C43 O2 Hf1 C16 -91.88(18)
C43 O2 Hf1 C6 93.92(19)
C43 O2 Hf1 C5 80.81(19)
C1 O1 Hf1 N1 3.9(2)
C1 O1 Hf1 O2 5.4(3)
C1 O1 Hf1 C15 139.3(2)
C1 O1 Hf1 C7 -104.4(2)
C1 O1 Hf1 C3 -137.5(2)
C1 O1 Hf1 C4 -128.8(2)
C1 O1 Hf1 C14 151.0(2)
C1 O1 Hf1 C18 120.3(2)
C1 O1 Hf1 C16 105.8(2)
C1 O1 Hf1 C6 -80.9(2)
C1 O1 Hf1 C5 -95.8(2)
C14 C15 Hf1 N1 -145.1(2)
C16 C15 Hf1 N1 -32.0(2)
C14 C15 Hf1 O2 -67.3(2)
C16 C15 Hf1 O2 45.8(2)
C14 C15 Hf1 O1 159.8(2)
C16 C15 Hf1 O1 -87.0(2)
C14 C15 Hf1 C7 33.2(3)
C16 C15 Hf1 C7 146.3(2)
C14 C15 Hf1 C3 49.2(2)
C16 C15 Hf1 C3 162.4(2)
C14 C15 Hf1 C4 82.8(2)
C16 C15 Hf1 C4 -164.1(2)
C16 C15 Hf1 C14 113.1(3)
C14 C15 Hf1 C18 -38.2(2)
C16 C15 Hf1 C18 74.9(2)
C14 C15 Hf1 C16 -113.1(3)
C14 C15 Hf1 C6 63.0(3)
C16 C15 Hf1 C6 176.09(18)
C14 C15 Hf1 C5 94.8(2)
C16 C15 Hf1 C5 -152.11(19)
C6 C7 Hf1 N1 -37.5(3)
C3 C7 Hf1 N1 -151.68(19)
C8 C7 Hf1 N1 83.9(3)
C6 C7 Hf1 O2 -85.6(2)
C3 C7 Hf1 O2 160.2(2)
C8 C7 Hf1 O2 35.8(3)
C6 C7 Hf1 O1 46.6(3)
C3 C7 Hf1 O1 -67.6(2)
C8 C7 Hf1 O1 168.0(3)
C6 C7 Hf1 C15 144.0(2)
C3 C7 Hf1 C15 29.8(2)
C8 C7 Hf1 C15 -94.5(3)
C6 C7 Hf1 C3 114.2(3)
C8 C7 Hf1 C3 -124.4(4)
C6 C7 Hf1 C4 75.9(2)
C3 C7 Hf1 C4 -38.3(2)
C8 C7 Hf1 C4 -162.7(4)
C6 C7 Hf1 C14 161.5(2)
C3 C7 Hf1 C14 47.3(2)
C8 C7 Hf1 C14 -77.1(3)
C6 C7 Hf1 C18 -166.1(2)
C3 C7 Hf1 C18 79.8(2)
C8 C7 Hf1 C18 -44.6(3)
C6 C7 Hf1 C16 173.2(2)
C3 C7 Hf1 C16 59.0(3)
C8 C7 Hf1 C16 -65.4(4)
C3 C7 Hf1 C6 -114.2(3)
C8 C7 Hf1 C6 121.5(4)
C6 C7 Hf1 C5 36.2(2)
C3 C7 Hf1 C5 -77.9(2)
C8 C7 Hf1 C5 157.7(4)
C7 C3 Hf1 N1 45.9(3)
C4 C3 Hf1 N1 -67.4(3)
Si1 C3 Hf1 N1 170.93(13)
C7 C3 Hf1 O2 -21.0(2)
C4 C3 Hf1 O2 -134.3(2)
Si1 C3 Hf1 O2 103.96(16)
C7 C3 Hf1 O1 128.7(2)
C4 C3 Hf1 O1 15.4(3)
Si1 C3 Hf1 O1 -106.32(15)
C7 C3 Hf1 C15 -153.7(2)
C4 C3 Hf1 C15 93.0(2)
Si1 C3 Hf1 C15 -28.73(17)
C4 C3 Hf1 C7 -113.3(3)
Si1 C3 Hf1 C7 125.0(3)
C7 C3 Hf1 C4 113.3(3)
Si1 C3 Hf1 C4 -121.7(3)
C7 C3 Hf1 C14 -126.8(2)
C4 C3 Hf1 C14 119.9(3)
Si1 C3 Hf1 C14 -1.84(15)
C7 C3 Hf1 C18 -99.9(2)
C4 C3 Hf1 C18 146.8(2)
Si1 C3 Hf1 C18 25.11(16)
C7 C3 Hf1 C16 -142.9(2)
C4 C3 Hf1 C16 103.8(2)
Si1 C3 Hf1 C16 -17.9(2)
C7 C3 Hf1 C6 36.9(2)
C4 C3 Hf1 C6 -76.4(2)
Si1 C3 Hf1 C6 161.9(2)
C7 C3 Hf1 C5 76.5(2)
C4 C3 Hf1 C5 -36.8(2)
Si1 C3 Hf1 C5 -158.5(2)
C5 C4 Hf1 N1 25.5(2)
C3 C4 Hf1 N1 139.3(2)
C9 C4 Hf1 N1 -95.8(3)
C5 C4 Hf1 O2 -50.6(2)
C3 C4 Hf1 O2 63.2(3)
C9 C4 Hf1 O2 -171.9(2)
C5 C4 Hf1 O1 81.0(2)
C3 C4 Hf1 O1 -165.1(2)
C9 C4 Hf1 O1 -40.2(3)
C5 C4 Hf1 C15 160.1(2)
C3 C4 Hf1 C15 -86.0(2)
C9 C4 Hf1 C15 38.9(3)
C5 C4 Hf1 C7 -75.5(2)
C3 C4 Hf1 C7 38.4(2)
C9 C4 Hf1 C7 163.3(3)
C5 C4 Hf1 C3 -113.9(3)
C9 C4 Hf1 C3 124.9(4)
C5 C4 Hf1 C14 -166.8(2)
C3 C4 Hf1 C14 -53.0(2)
C9 C4 Hf1 C14 71.9(3)
C5 C4 Hf1 C18 -150.6(2)
C3 C4 Hf1 C18 -36.8(3)
C9 C4 Hf1 C18 88.1(3)
C5 C4 Hf1 C16 150.09(19)
C3 C4 Hf1 C16 -96.0(2)
C9 C4 Hf1 C16 28.9(3)
C5 C4 Hf1 C6 -35.4(2)
C3 C4 Hf1 C6 78.5(2)
C9 C4 Hf1 C6 -156.6(3)
C3 C4 Hf1 C5 113.9(3)
C9 C4 Hf1 C5 -121.2(4)
C18 C14 Hf1 N1 -48.6(3)
C15 C14 Hf1 N1 63.9(3)
Si1 C14 Hf1 N1 -169.80(14)
C18 C14 Hf1 O2 18.0(2)
C15 C14 Hf1 O2 130.5(2)
Si1 C14 Hf1 O2 -103.21(15)
C18 C14 Hf1 O1 -133.63(19)
C15 C14 Hf1 O1 -21.2(2)
Si1 C14 Hf1 O1 105.13(15)
C18 C14 Hf1 C15 -112.4(3)
Si1 C14 Hf1 C15 126.3(3)
C18 C14 Hf1 C7 96.7(2)
C15 C14 Hf1 C7 -150.9(2)
Si1 C14 Hf1 C7 -24.55(17)
C18 C14 Hf1 C3 123.1(2)
C15 C14 Hf1 C3 -124.5(2)
Si1 C14 Hf1 C3 1.84(14)
C18 C14 Hf1 C4 151.9(2)
C15 C14 Hf1 C4 -95.7(2)
Si1 C14 Hf1 C4 30.63(16)
C15 C14 Hf1 C18 112.4(3)
Si1 C14 Hf1 C18 -121.2(3)
C18 C14 Hf1 C16 -74.4(2)
C15 C14 Hf1 C16 38.0(2)
Si1 C14 Hf1 C16 164.4(2)
C18 C14 Hf1 C6 108.0(2)
C15 C14 Hf1 C6 -139.6(2)
Si1 C14 Hf1 C6 -13.3(2)
C18 C14 Hf1 C5 144.1(2)
C15 C14 Hf1 C5 -103.5(2)
Si1 C14 Hf1 C5 22.9(2)
C17 C18 Hf1 N1 36.9(3)
C14 C18 Hf1 N1 152.85(19)
C17 C18 Hf1 O2 80.9(2)
C14 C18 Hf1 O2 -163.1(2)
C17 C18 Hf1 O1 -53.7(3)
C14 C18 Hf1 O1 62.3(2)
C17 C18 Hf1 C15 -77.1(2)
C14 C18 Hf1 C15 38.9(2)
C17 C18 Hf1 C7 160.4(2)
C14 C18 Hf1 C7 -83.6(2)
C17 C18 Hf1 C3 -166.4(2)
C14 C18 Hf1 C3 -50.4(2)
C17 C18 Hf1 C4 -147.0(2)
C14 C18 Hf1 C4 -31.0(2)
C17 C18 Hf1 C14 -116.0(3)
C17 C18 Hf1 C16 -35.6(2)
C14 C18 Hf1 C16 80.4(2)
C17 C18 Hf1 C6 151.5(2)
C14 C18 Hf1 C6 -92.5(2)
C17 C18 Hf1 C5 -171.0(2)
C14 C18 Hf1 C5 -55.0(3)
C17 C16 Hf1 N1 -90.3(2)
C15 C16 Hf1 N1 154.6(2)
C17 C16 Hf1 O2 -30.4(2)
C15 C16 Hf1 O2 -145.54(19)
C17 C16 Hf1 O1 -158.3(2)
C15 C16 Hf1 O1 86.6(2)
C17 C16 Hf1 C15 115.1(3)
C17 C16 Hf1 C7 62.2(3)
C15 C16 Hf1 C7 -52.9(3)
C17 C16 Hf1 C3 95.0(2)
C15 C16 Hf1 C3 -20.2(2)
C17 C16 Hf1 C4 133.81(19)
C15 C16 Hf1 C4 18.7(2)
C17 C16 Hf1 C14 76.7(2)
C15 C16 Hf1 C14 -38.4(2)
C17 C16 Hf1 C18 35.68(19)
C15 C16 Hf1 C18 -79.5(2)
C17 C16 Hf1 C6 94.1(9)
C15 C16 Hf1 C6 -21.0(10)
C17 C16 Hf1 C5 162.1(2)
C15 C16 Hf1 C5 47.0(3)
C7 C6 Hf1 N1 146.9(2)
C5 C6 Hf1 N1 -97.4(2)
C11 C6 Hf1 N1 26.5(3)
C7 C6 Hf1 O2 88.3(2)
C5 C6 Hf1 O2 -156.0(2)
C11 C6 Hf1 O2 -32.1(3)
C7 C6 Hf1 O1 -143.7(2)
C5 C6 Hf1 O1 -28.0(2)
C11 C6 Hf1 O1 95.9(3)
C7 C6 Hf1 C15 -55.4(3)
C5 C6 Hf1 C15 60.4(3)
C11 C6 Hf1 C15 -175.8(3)
C5 C6 Hf1 C7 115.7(3)
C11 C6 Hf1 C7 -120.4(4)
C7 C6 Hf1 C3 -38.4(2)
C5 C6 Hf1 C3 77.3(2)
C11 C6 Hf1 C3 -158.8(3)
C7 C6 Hf1 C4 -80.2(2)
C5 C6 Hf1 C4 35.5(2)
C11 C6 Hf1 C4 159.4(3)
C7 C6 Hf1 C14 -21.4(3)
C5 C6 Hf1 C14 94.4(2)
C11 C6 Hf1 C14 -141.8(3)
C7 C6 Hf1 C18 16.8(3)
C5 C6 Hf1 C18 132.5(2)
C11 C6 Hf1 C18 -103.6(3)
C7 C6 Hf1 C16 -37.5(10)
C5 C6 Hf1 C16 78.3(10)
C11 C6 Hf1 C16 -157.9(8)
C7 C6 Hf1 C5 -115.7(3)
C11 C6 Hf1 C5 123.9(4)
C4 C5 Hf1 N1 -158.8(2)
C6 C5 Hf1 N1 83.5(2)
C10 C5 Hf1 N1 -40.8(4)
C4 C5 Hf1 O2 142.68(19)
C6 C5 Hf1 O2 25.0(2)
C10 C5 Hf1 O2 -99.3(4)
C4 C5 Hf1 O1 -90.7(2)
C6 C5 Hf1 O1 151.6(2)
C10 C5 Hf1 O1 27.3(3)
C4 C5 Hf1 C15 -23.0(2)
C6 C5 Hf1 C15 -140.7(2)
C10 C5 Hf1 C15 95.0(4)
C4 C5 Hf1 C7 80.8(2)
C6 C5 Hf1 C7 -36.9(2)
C10 C5 Hf1 C7 -161.2(4)
C4 C5 Hf1 C3 38.7(2)
C6 C5 Hf1 C3 -79.0(2)
C10 C5 Hf1 C3 156.7(4)
C6 C5 Hf1 C4 -117.7(3)
C10 C5 Hf1 C4 118.0(4)
C4 C5 Hf1 C14 14.7(2)
C6 C5 Hf1 C14 -103.0(2)
C10 C5 Hf1 C14 132.7(3)
C4 C5 Hf1 C18 44.4(3)
C6 C5 Hf1 C18 -73.3(3)
C10 C5 Hf1 C18 162.4(3)
C4 C5 Hf1 C16 -50.1(3)
C6 C5 Hf1 C16 -167.8(2)
C10 C5 Hf1 C16 67.9(4)
C4 C5 Hf1 C6 117.7(3)
C10 C5 Hf1 C6 -124.3(5)
C48 O4 Hf2 N3 -1.40(18)
C48 O4 Hf2 O3 8.7(2)
C48 O4 Hf2 C26 -109.3(2)
C48 O4 Hf2 C38 138.1(2)
C48 O4 Hf2 C25 -137.10(18)
C48 O4 Hf2 C34 152.98(18)
C48 O4 Hf2 C24 -121.8(2)
C48 O4 Hf2 C35 126.34(19)
C48 O4 Hf2 C27 -78.90(19)
C48 O4 Hf2 C37 104.7(2)
C48 O4 Hf2 C23 -88.98(19)
C1 N3 Hf2 O4 -179.9(3)
C48 N3 Hf2 O4 1.31(17)
C1 N3 Hf2 O3 8.5(2)
C48 N3 Hf2 O3 -170.3(2)
C1 N3 Hf2 C26 -58.3(3)
C48 N3 Hf2 C26 122.88(19)
C1 N3 Hf2 C38 133.2(2)
C48 N3 Hf2 C38 -45.6(2)
C1 N3 Hf2 C25 -98.8(3)
C48 N3 Hf2 C25 82.4(2)
C1 N3 Hf2 C34 118.1(3)
C48 N3 Hf2 C34 -60.7(3)
C1 N3 Hf2 C24 -117.9(2)
C48 N3 Hf2 C24 63.3(2)
C1 N3 Hf2 C35 65.3(3)
C48 N3 Hf2 C35 -113.5(2)
C1 N3 Hf2 C27 -66.0(3)
C48 N3 Hf2 C27 115.16(19)
C1 N3 Hf2 C37 107.1(3)
C48 N3 Hf2 C37 -71.7(2)
C1 N3 Hf2 C23 -97.3(3)
C48 N3 Hf2 C23 84.0(2)
C2 O3 Hf2 O4 -13.9(2)
C2 O3 Hf2 N3 -4.71(19)
C2 O3 Hf2 C26 123.8(2)
C2 O3 Hf2 C38 -118.4(2)
C2 O3 Hf2 C25 129.3(2)
C2 O3 Hf2 C34 -154.9(2)
C2 O3 Hf2 C24 92.5(2)
C2 O3 Hf2 C35 -149.7(2)
C2 O3 Hf2 C27 91.0(2)
C2 O3 Hf2 C37 -99.7(2)
C2 O3 Hf2 C23 73.0(2)
C27 C26 Hf2 O4 60.8(2)
C25 C26 Hf2 O4 -53.1(2)
C30 C26 Hf2 O4 -178.5(2)
C27 C26 Hf2 N3 -14.3(2)
C25 C26 Hf2 N3 -128.19(19)
C30 C26 Hf2 N3 106.4(2)
C27 C26 Hf2 O3 -75.08(18)
C25 C26 Hf2 O3 171.05(19)
C30 C26 Hf2 O3 45.6(2)
C27 C26 Hf2 C38 154.58(18)
C25 C26 Hf2 C38 40.7(2)
C30 C26 Hf2 C38 -84.7(3)
C27 C26 Hf2 C25 113.9(3)
C30 C26 Hf2 C25 -125.4(3)
C27 C26 Hf2 C34 167.4(2)
C25 C26 Hf2 C34 53.5(2)
C30 C26 Hf2 C34 -71.9(2)
C27 C26 Hf2 C24 75.6(2)
C25 C26 Hf2 C24 -38.23(18)
C30 C26 Hf2 C24 -163.6(3)
C27 C26 Hf2 C35 -159.6(2)
C25 C26 Hf2 C35 86.52(19)
C30 C26 Hf2 C35 -38.9(2)
C25 C26 Hf2 C27 -113.9(3)
C30 C26 Hf2 C27 120.7(3)
C27 C26 Hf2 C37 -172.98(18)
C25 C26 Hf2 C37 73.2(2)
C30 C26 Hf2 C37 -52.2(3)
C27 C26 Hf2 C23 35.87(18)
C25 C26 Hf2 C23 -78.0(2)
C30 C26 Hf2 C23 156.6(3)
C34 C38 Hf2 O4 153.0(2)
C37 C38 Hf2 O4 -93.3(2)
C34 C38 Hf2 N3 -166.87(17)
C37 C38 Hf2 N3 -53.2(3)
C34 C38 Hf2 O3 -78.4(2)
C37 C38 Hf2 O3 35.3(3)
C34 C38 Hf2 C26 24.0(2)
C37 C38 Hf2 C26 137.7(2)
C34 C38 Hf2 C25 45.4(2)
C37 C38 Hf2 C25 159.1(2)
C37 C38 Hf2 C34 113.7(3)
C34 C38 Hf2 C24 78.2(2)
C37 C38 Hf2 C24 -168.1(2)
C34 C38 Hf2 C35 -38.48(19)
C37 C38 Hf2 C35 75.2(2)
C34 C38 Hf2 C27 47.4(3)
C37 C38 Hf2 C27 161.1(2)
C34 C38 Hf2 C37 -113.7(3)
C34 C38 Hf2 C23 87.6(2)
C37 C38 Hf2 C23 -158.7(2)
C24 C25 Hf2 O4 27.80(19)
C26 C25 Hf2 O4 140.85(18)
Si2 C25 Hf2 O4 -96.15(14)
C24 C25 Hf2 N3 -34.4(3)
C26 C25 Hf2 N3 78.6(2)
Si2 C25 Hf2 N3 -158.35(12)
C24 C25 Hf2 O3 -122.94(17)
C26 C25 Hf2 O3 -9.9(2)
Si2 C25 Hf2 O3 113.12(13)
C24 C25 Hf2 C26 -113.1(3)
Si2 C25 Hf2 C26 123.0(3)
C24 C25 Hf2 C38 102.78(19)
C26 C25 Hf2 C38 -144.2(2)
Si2 C25 Hf2 C38 -21.17(16)
C24 C25 Hf2 C34 127.6(2)
C26 C25 Hf2 C34 -119.3(2)
Si2 C25 Hf2 C34 3.70(13)
C26 C25 Hf2 C24 113.1(3)
Si2 C25 Hf2 C24 -123.9(2)
C24 C25 Hf2 C35 156.42(19)
C26 C25 Hf2 C35 -90.5(2)
Si2 C25 Hf2 C35 32.47(14)
C24 C25 Hf2 C27 -75.73(19)
C26 C25 Hf2 C27 37.32(18)
Si2 C25 Hf2 C27 160.3(2)
C24 C25 Hf2 C37 115.72(19)
C26 C25 Hf2 C37 -131.23(19)
Si2 C25 Hf2 C37 -8.2(2)
C24 C25 Hf2 C23 -36.27(18)
C26 C25 Hf2 C23 76.8(2)
Si2 C25 Hf2 C23 -160.2(2)
C38 C34 Hf2 O4 -27.2(2)
C35 C34 Hf2 O4 -139.76(19)
Si2 C34 Hf2 O4 98.39(14)
C38 C34 Hf2 N3 24.5(3)
C35 C34 Hf2 N3 -88.1(3)
Si2 C34 Hf2 N3 150.08(17)
C38 C34 Hf2 O3 122.09(19)
C35 C34 Hf2 O3 9.5(2)
Si2 C34 Hf2 O3 -112.33(13)
C38 C34 Hf2 C26 -158.5(2)
C35 C34 Hf2 C26 88.9(2)
Si2 C34 Hf2 C26 -32.96(15)
C35 C34 Hf2 C38 -112.6(3)
Si2 C34 Hf2 C38 125.6(3)
C38 C34 Hf2 C25 -129.3(2)
C35 C34 Hf2 C25 118.1(2)
Si2 C34 Hf2 C25 -3.72(13)
C38 C34 Hf2 C24 -103.4(2)
C35 C34 Hf2 C24 144.1(2)
Si2 C34 Hf2 C24 22.21(15)
C38 C34 Hf2 C35 112.6(3)
Si2 C34 Hf2 C35 -121.9(3)
C38 C34 Hf2 C27 -150.83(18)
C35 C34 Hf2 C27 96.6(2)
Si2 C34 Hf2 C27 -25.25(19)
C38 C34 Hf2 C37 37.9(2)
C35 C34 Hf2 C37 -74.7(2)
Si2 C34 Hf2 C37 163.5(2)
C38 C34 Hf2 C23 -114.3(2)
C35 C34 Hf2 C23 133.2(2)
Si2 C34 Hf2 C23 11.3(2)
C23 C24 Hf2 O4 91.9(2)
C25 C24 Hf2 O4 -152.73(19)
C29 C24 Hf2 O4 -30.0(2)
C23 C24 Hf2 N3 41.0(2)
C25 C24 Hf2 N3 156.33(17)
C29 C24 Hf2 N3 -81.0(3)
C23 C24 Hf2 O3 -37.7(3)
C25 C24 Hf2 O3 77.6(2)
C29 C24 Hf2 O3 -159.6(2)
C23 C24 Hf2 C26 -76.6(2)
C25 C24 Hf2 C26 38.75(18)
C29 C24 Hf2 C26 161.5(3)
C23 C24 Hf2 C38 165.8(2)
C25 C24 Hf2 C38 -78.9(2)
C29 C24 Hf2 C38 43.9(3)
C23 C24 Hf2 C25 -115.3(3)
C29 C24 Hf2 C25 122.7(3)
C23 C24 Hf2 C34 -162.1(2)
C25 C24 Hf2 C34 -46.72(19)
C29 C24 Hf2 C34 76.0(3)
C23 C24 Hf2 C35 -141.4(2)
C25 C24 Hf2 C35 -26.1(2)
C29 C24 Hf2 C35 96.6(3)
C23 C24 Hf2 C27 -35.9(2)
C25 C24 Hf2 C27 79.4(2)
C29 C24 Hf2 C27 -157.9(3)
C23 C24 Hf2 C37 157.6(2)
C25 C24 Hf2 C37 -87.1(2)
C29 C24 Hf2 C37 35.7(3)
C25 C24 Hf2 C23 115.3(3)
C29 C24 Hf2 C23 -121.9(4)
C36 C35 Hf2 O4 -63.1(2)
C34 C35 Hf2 O4 52.7(2)
C36 C35 Hf2 N3 20.4(3)
C34 C35 Hf2 N3 136.2(2)
C36 C35 Hf2 O3 72.7(2)
C34 C35 Hf2 O3 -171.4(2)
C36 C35 Hf2 C26 155.6(2)
C34 C35 Hf2 C26 -88.6(2)
C36 C35 Hf2 C38 -77.3(2)
C34 C35 Hf2 C38 38.48(19)
C36 C35 Hf2 C25 -170.4(2)
C34 C35 Hf2 C25 -54.5(2)
C36 C35 Hf2 C34 -115.8(3)
C36 C35 Hf2 C24 -156.23(19)
C34 C35 Hf2 C24 -40.4(2)
C36 C35 Hf2 C27 143.40(19)
C34 C35 Hf2 C27 -100.8(2)
C36 C35 Hf2 C37 -35.9(2)
C34 C35 Hf2 C37 80.0(2)
C36 C35 Hf2 C23 174.29(19)
C34 C35 Hf2 C23 -69.9(3)
C23 C27 Hf2 O4 -19.0(2)
C26 C27 Hf2 O4 -135.27(18)
C31 C27 Hf2 O4 105.8(3)
C23 C27 Hf2 N3 -75.76(19)
C26 C27 Hf2 N3 167.95(19)
C31 C27 Hf2 N3 49.1(3)
C23 C27 Hf2 O3 -145.2(2)
C26 C27 Hf2 O3 98.51(19)
C31 C27 Hf2 O3 -20.4(3)
C23 C27 Hf2 C26 116.3(3)
C31 C27 Hf2 C26 -118.9(4)
C23 C27 Hf2 C38 75.2(3)
C26 C27 Hf2 C38 -41.1(3)
C31 C27 Hf2 C38 -160.0(3)
C23 C27 Hf2 C25 77.7(2)
C26 C27 Hf2 C25 -38.58(19)
C31 C27 Hf2 C25 -157.5(3)
C23 C27 Hf2 C34 102.0(2)
C26 C27 Hf2 C34 -14.2(2)
C31 C27 Hf2 C34 -133.1(3)
C23 C27 Hf2 C24 36.20(19)
C26 C27 Hf2 C24 -80.1(2)
C31 C27 Hf2 C24 161.0(3)
C23 C27 Hf2 C35 139.13(19)
C26 C27 Hf2 C35 22.8(2)
C31 C27 Hf2 C35 -96.1(3)
C23 C27 Hf2 C37 142.2(5)
C26 C27 Hf2 C37 25.9(6)
C31 C27 Hf2 C37 -93.0(6)
C26 C27 Hf2 C23 -116.3(3)
C31 C27 Hf2 C23 124.8(4)
C36 C37 Hf2 O4 -165.3(2)
C38 C37 Hf2 O4 79.5(2)
C36 C37 Hf2 N3 -109.0(2)
C38 C37 Hf2 N3 135.8(2)
C36 C37 Hf2 O3 -37.7(2)
C38 C37 Hf2 O3 -152.9(2)
C36 C37 Hf2 C26 52.9(3)
C38 C37 Hf2 C26 -62.3(3)
C36 C37 Hf2 C38 115.2(3)
C36 C37 Hf2 C25 90.9(2)
C38 C37 Hf2 C25 -24.3(3)
C36 C37 Hf2 C34 77.4(2)
C38 C37 Hf2 C34 -37.9(2)
C36 C37 Hf2 C24 130.4(2)
C38 C37 Hf2 C24 15.1(3)
C36 C37 Hf2 C35 36.1(2)
C38 C37 Hf2 C35 -79.2(2)
C36 C37 Hf2 C27 32.6(6)
C38 C37 Hf2 C27 -82.6(6)
C36 C37 Hf2 C23 160.1(2)
C38 C37 Hf2 C23 44.9(4)
C27 C23 Hf2 O4 161.98(19)
C24 C23 Hf2 O4 -81.4(2)
C28 C23 Hf2 O4 40.2(3)
C27 C23 Hf2 N3 102.34(19)
C24 C23 Hf2 N3 -141.0(2)
C28 C23 Hf2 N3 -19.4(3)
C27 C23 Hf2 O3 34.4(2)
C24 C23 Hf2 O3 151.1(2)
C28 C23 Hf2 O3 -87.3(3)
C27 C23 Hf2 C26 -36.86(18)
C24 C23 Hf2 C26 79.8(2)
C28 C23 Hf2 C26 -158.6(3)
C27 C23 Hf2 C38 -134.53(19)
C24 C23 Hf2 C38 -17.9(3)
C28 C23 Hf2 C38 103.7(3)
C27 C23 Hf2 C25 -78.9(2)
C24 C23 Hf2 C25 37.7(2)
C28 C23 Hf2 C25 159.3(3)
C27 C23 Hf2 C34 -95.9(2)
C24 C23 Hf2 C34 20.7(3)
C28 C23 Hf2 C34 142.3(3)
C27 C23 Hf2 C24 -116.7(3)
C28 C23 Hf2 C24 121.6(4)
C27 C23 Hf2 C35 -60.1(2)
C24 C23 Hf2 C35 56.6(3)
C28 C23 Hf2 C35 178.2(2)
C24 C23 Hf2 C27 116.7(3)
C28 C23 Hf2 C27 -121.8(3)
C27 C23 Hf2 C37 -163.4(2)
C24 C23 Hf2 C37 -46.7(4)
C28 C23 Hf2 C37 74.8(4)

loop_
_platon_squeeze_void_nr
_platon_squeeze_void_average_x
_platon_squeeze_void_average_y
_platon_squeeze_void_average_z
_platon_squeeze_void_volume
_platon_squeeze_void_count_electrons
_platon_squeeze_void_content
1 0.000 0.000 0.500 19 1 ' '
2 0.000 0.500 1.000 529 109 ' '
3 0.301 0.022 0.538 26 2 ' '
4 0.698 0.978 0.462 25 2 ' '
